data_7706907
loop_
_publ_author_name
'M\/oller, Mads Sondrup'
'Kongsted, Jacob'
'McKenzie, Christine J.'

_publ_section_title
;
 Preparation of organocobalt(iii) complexes via O<sub>2</sub> activation.
;
_journal_issue 14
_journal_name_full 'Dalton transactions (Cambridge, England : 2003)'
_journal_page_first 4819
_journal_page_last 4829
_journal_paper_doi 10.1039/d1dt00563d
_journal_volume 50
_journal_year 2021
_chemical_formula_moiety 'C16 H16 Co N3 O5'
_chemical_formula_sum 'C16 H16 Co N3 O5'
_chemical_formula_weight 389.25
_chemical_name_systematic (N,N'-Ethylene-bis(salicylideneiminato))-nitro-cobalt(iii)-aqua
_space_group_crystal_system monoclinic
_space_group_IT_number 14
_space_group_name_Hall '-P 2yn'
_space_group_name_H-M_alt 'P 1 21/n 1'
_atom_sites_solution_hydrogens mixed
_atom_sites_solution_primary dual
_audit_creation_method SHELXL-2018/1
_audit_update_record
;
2020-11-20 deposited with the CCDC.	2021-03-15 downloaded from the CCDC.
;
_cell_angle_alpha 90
_cell_angle_beta 93.879(6)
_cell_angle_gamma 90
_cell_formula_units_Z 4
_cell_length_a 13.7674(9)
_cell_length_b 6.5594(3)
_cell_length_c 17.6429(10)
_cell_measurement_reflns_used 11751
_cell_measurement_temperature 100(2)
_cell_measurement_theta_max 74.3690
_cell_measurement_theta_min 3.9250
_cell_volume 1589.61(16)
_computing_cell_refinement 'CrysAlisPro 1.171.40.21a (Rigaku OD, 2018)'
_computing_data_collection 'CrysAlisPro 1.171.40.21a (Rigaku OD, 2018)'
_computing_data_reduction 'CrysAlisPro 1.171.40.21a (Rigaku OD, 2018)'
_computing_structure_refinement 'SHELXL-2018/1 (Sheldrick, 2018)'
_computing_structure_solution 'SHELXT 2014/5 (Sheldrick, 2014)'
_diffrn_ambient_temperature 100(2)
_diffrn_detector_area_resol_mean 5.2923
_diffrn_measured_fraction_theta_full 1.000
_diffrn_measured_fraction_theta_max 0.976
_diffrn_measurement_device_type 'XtaLAB Synergy, Dualflex, AtlasS2'
_diffrn_measurement_method '\w scans'
_diffrn_radiation_type CuK\a
_diffrn_radiation_wavelength 1.54184
_diffrn_reflns_av_R_equivalents 0.0754
_diffrn_reflns_av_unetI/netI 0.0242
_diffrn_reflns_Laue_measured_fraction_full 1.000
_diffrn_reflns_Laue_measured_fraction_max 0.976
_diffrn_reflns_limit_h_max 17
_diffrn_reflns_limit_h_min -17
_diffrn_reflns_limit_k_max 8
_diffrn_reflns_limit_k_min -7
_diffrn_reflns_limit_l_max 22
_diffrn_reflns_limit_l_min -21
_diffrn_reflns_number 33718
_diffrn_reflns_point_group_measured_fraction_full 1.000
_diffrn_reflns_point_group_measured_fraction_max 0.976
_diffrn_reflns_theta_full 67.684
_diffrn_reflns_theta_max 75.902
_diffrn_reflns_theta_min 3.946
_diffrn_source 'micro-focus sealed X-ray tube'
_exptl_absorpt_coefficient_mu 8.779
_exptl_absorpt_correction_T_max 0.863
_exptl_absorpt_correction_T_min 0.658
_exptl_absorpt_correction_type gaussian
_exptl_absorpt_process_details
;
CrysAlisPro 1.171.40.21a (Rigaku Oxford Diffraction, 2018)
Numerical absorption correction based on gaussian integration over
			a multifaceted crystal model
Empirical absorption correction using spherical harmonics,
 implemented in SCALE3 ABSPACK scaling algorithm.
;
_exptl_crystal_colour brown
_exptl_crystal_density_diffrn 1.626
_exptl_crystal_description block
_exptl_crystal_F_000 800
_exptl_crystal_size_max 0.077
_exptl_crystal_size_mid 0.036
_exptl_crystal_size_min 0.027
_refine_diff_density_max 0.904
_refine_diff_density_min -0.262
_refine_diff_density_rms 0.115
_refine_ls_extinction_method none
_refine_ls_goodness_of_fit_ref 1.056
_refine_ls_hydrogen_treatment mixed
_refine_ls_matrix_type full
_refine_ls_number_parameters 259
_refine_ls_number_reflns 3241
_refine_ls_number_restraints 488
_refine_ls_restrained_S_all 1.003
_refine_ls_R_factor_all 0.0749
_refine_ls_R_factor_gt 0.0701
_refine_ls_shift/su_max 0.000
_refine_ls_shift/su_mean 0.000
_refine_ls_structure_factor_coef Fsqd
_refine_ls_weighting_details 'w=1/[\s^2^(Fo^2^)+(0.1196P)^2^+0.6059P] where P=(Fo^2^+2Fc^2^)/3'
_refine_ls_weighting_scheme calc
_refine_ls_wR_factor_gt 0.1842
_refine_ls_wR_factor_ref 0.1923
_reflns_Friedel_coverage 0.000
_reflns_number_gt 2887
_reflns_number_total 3241
_reflns_threshold_expression 'I > 2\s(I)'
_cod_data_source_file d1dt00563d2.cif
_cod_data_source_block mads_a_CCDC5
_cod_depositor_comments 'Adding full bibliography for 7706901--7706909.cif.'
_cod_original_sg_symbol_H-M 'P 21/n'
_cod_database_code 7706907
_shelx_shelxl_version_number 2018/1
_shelx_space_group_comment
;
The symmetry employed for this shelxl refinement is uniquely defined
by the following loop, which should always be used as a source of
symmetry information in preference to the above space-group names.
They are only intended as comments.
;

loop_
_space_group_symop_operation_xyz
'x, y, z'
'-x+1/2, y+1/2, -z+1/2'
'-x, -y, -z'
'x-1/2, -y-1/2, z-1/2'

loop_
_atom_site_label
_atom_site_type_symbol
_atom_site_fract_x
_atom_site_fract_y
_atom_site_fract_z
_atom_site_U_iso_or_equiv
_atom_site_adp_type
_atom_site_occupancy
_atom_site_site_symmetry_order
_atom_site_calc_flag
_atom_site_refinement_flags_posn
_atom_site_refinement_flags_adp
_atom_site_refinement_flags_occupancy
_atom_site_disorder_assembly
_atom_site_disorder_group
Co1 Co 0.46666(5) 0.61008(8) 0.37459(3) 0.0625(3) Uani 1 1 d . U . . .
O1 O 0.39452(19) 0.3948(3) 0.41556(15) 0.0604(6) Uani 1 1 d . U . . .
O2 O 0.57939(19) 0.4559(4) 0.40524(15) 0.0648(6) Uani 1 1 d . U . . .
O3 O 0.4734(2) 0.7455(4) 0.47568(14) 0.0632(6) Uani 1 1 d D U . . .
H3A H 0.433773 0.701037 0.499949 0.095 Uiso 1 1 d DR U . . .
N1 N 0.3561(3) 0.7680(5) 0.34582(18) 0.0767(9) Uani 1 1 d . U . . .
N2 N 0.5414(3) 0.8294(5) 0.34017(19) 0.0780(9) Uani 1 1 d . U . . .
C1 C 0.3002(3) 0.3921(5) 0.4232(2) 0.0611(8) Uani 1 1 d . U . . .
C2 C 0.2597(3) 0.2186(7) 0.4571(2) 0.0670(9) Uani 1 1 d . U . . .
H2 H 0.301348 0.108277 0.472317 0.080 Uiso 1 1 calc R U . . .
C3 C 0.1627(3) 0.2049(8) 0.4687(3) 0.0802(11) Uani 1 1 d . U . . .
H3 H 0.137907 0.086729 0.491739 0.096 Uiso 1 1 calc R U . . .
C4 C 0.0996(3) 0.3664(9) 0.4463(3) 0.0895(13) Uani 1 1 d . U . . .
H4 H 0.032186 0.358195 0.454426 0.107 Uiso 1 1 calc R U . . .
C5 C 0.1359(4) 0.5337(9) 0.4129(3) 0.0850(12) Uani 1 1 d . U . . .
H5 H 0.092972 0.641979 0.398004 0.102 Uiso 1 1 calc R U . . .
C6 C 0.2356(3) 0.5522(7) 0.3997(2) 0.0706(9) Uani 1 1 d . U . . .
C7 C 0.2687(4) 0.7313(7) 0.3610(2) 0.0792(11) Uani 1 1 d . U . . .
H7 H 0.220914 0.830144 0.345514 0.095 Uiso 1 1 calc R U . . .
C8 C 0.3821(5) 0.9481(7) 0.3007(3) 0.0990(16) Uani 1 1 d . U . . .
H8A H 0.380695 0.912153 0.246145 0.119 Uiso 1 1 calc R U . . .
H8AB H 0.334778 1.059448 0.307045 0.119 Uiso 1 1 calc R U . . .
C9 C 0.4809(5) 1.0146(7) 0.3280(3) 0.0976(16) Uani 1 1 d . U . . .
H9A H 0.478383 1.091518 0.376064 0.117 Uiso 1 1 calc R U . . .
H9AB H 0.508763 1.104162 0.289847 0.117 Uiso 1 1 calc R U . . .
C10 C 0.6329(4) 0.8296(7) 0.3310(2) 0.0792(11) Uani 1 1 d . U . . .
H10 H 0.660063 0.951770 0.312615 0.095 Uiso 1 1 calc R U . . .
C11 C 0.6973(3) 0.6634(7) 0.3458(2) 0.0721(10) Uani 1 1 d . U . . .
C12 C 0.7950(4) 0.6820(9) 0.3275(2) 0.0875(13) Uani 1 1 d . U . . .
H12 H 0.815463 0.804340 0.304605 0.105 Uiso 1 1 calc R U . . .
C13 C 0.8610(4) 0.5293(11) 0.3418(2) 0.0927(14) Uani 1 1 d . U . . .
H13 H 0.926563 0.545635 0.329171 0.111 Uiso 1 1 calc R U . . .
C14 C 0.8314(3) 0.3500(9) 0.3749(2) 0.0830(12) Uani 1 1 d . U . . .
H14 H 0.876603 0.241646 0.383552 0.100 Uiso 1 1 calc R U . . .
C15 C 0.7372(3) 0.3274(7) 0.3954(2) 0.0682(9) Uani 1 1 d . U . . .
H15 H 0.718767 0.204434 0.418938 0.082 Uiso 1 1 calc R U . . .
C16 C 0.6685(3) 0.4818(6) 0.3822(2) 0.0654(9) Uani 1 1 d . U . . .
H3B H 0.503(6) 0.845(11) 0.494(4) 0.23(5) Uiso 1 1 d D . . . .
O4 O 0.4517(15) 0.4822(16) 0.2783(7) 0.104(3) Uani 0.631(9) 1 d . U P A 1
O5 O 0.4828(4) 0.4372(10) 0.1690(3) 0.0920(19) Uani 0.631(9) 1 d . U P A 1
N3 N 0.4899(10) 0.529(2) 0.2229(5) 0.110(3) Uani 0.631(9) 1 d . U P A 1
O4' O 0.3794(6) 0.4300(11) 0.2522(4) 0.059(2) Uani 0.369(9) 1 d . U P A 2
O5' O 0.5303(6) 0.4803(12) 0.2395(5) 0.053(2) Uani 0.369(9) 1 d . U P A 2
N3' N 0.4578(17) 0.478(3) 0.2796(9) 0.069(4) Uani 0.369(9) 1 d . U P A 2

loop_
_atom_site_aniso_label
_atom_site_aniso_U_11
_atom_site_aniso_U_22
_atom_site_aniso_U_33
_atom_site_aniso_U_23
_atom_site_aniso_U_13
_atom_site_aniso_U_12
Co1 0.0904(5) 0.0422(4) 0.0568(4) 0.0020(2) 0.0185(3) 0.0062(2)
O1 0.0677(14) 0.0510(13) 0.0633(14) 0.0025(9) 0.0091(11) 0.0077(10)
O2 0.0736(15) 0.0517(13) 0.0721(15) 0.0050(11) 0.0268(12) 0.0010(11)
O3 0.0824(17) 0.0502(13) 0.0591(13) -0.0002(10) 0.0205(11) 0.0010(11)
N1 0.120(3) 0.0525(17) 0.0581(16) 0.0005(13) 0.0123(17) 0.0237(17)
N2 0.133(3) 0.0410(15) 0.0630(18) -0.0024(13) 0.0321(19) -0.0010(17)
C1 0.0643(19) 0.062(2) 0.0573(18) -0.0087(14) 0.0064(14) 0.0071(14)
C2 0.0629(18) 0.072(2) 0.067(2) -0.0083(17) 0.0083(15) 0.0038(16)
C3 0.071(2) 0.094(3) 0.077(2) -0.017(2) 0.0112(18) -0.006(2)
C4 0.062(2) 0.114(4) 0.092(3) -0.030(3) 0.003(2) 0.006(2)
C5 0.079(2) 0.094(3) 0.080(3) -0.026(2) -0.011(2) 0.023(2)
C6 0.077(2) 0.075(2) 0.0589(19) -0.0140(17) -0.0054(16) 0.0215(18)
C7 0.112(3) 0.067(2) 0.0578(19) -0.0079(17) -0.005(2) 0.035(2)
C8 0.175(5) 0.057(2) 0.068(2) 0.014(2) 0.029(3) 0.042(3)
C9 0.171(5) 0.047(2) 0.081(3) 0.0073(19) 0.054(3) 0.013(2)
C10 0.125(3) 0.058(2) 0.0570(19) -0.0076(16) 0.029(2) -0.027(2)
C11 0.095(3) 0.070(2) 0.0536(18) -0.0079(16) 0.0182(17) -0.0257(19)
C12 0.101(3) 0.109(3) 0.0545(19) -0.006(2) 0.0157(19) -0.047(3)
C13 0.072(2) 0.145(4) 0.062(2) -0.005(3) 0.0119(18) -0.031(3)
C14 0.067(2) 0.121(4) 0.061(2) -0.010(2) 0.0096(17) -0.012(2)
C15 0.068(2) 0.076(2) 0.0613(19) -0.0090(18) 0.0117(15) -0.0098(17)
C16 0.077(2) 0.066(2) 0.0553(17) -0.0100(15) 0.0175(15) -0.0142(17)
O4 0.184(9) 0.046(4) 0.084(5) 0.012(3) 0.017(5) 0.016(4)
O5 0.098(4) 0.096(4) 0.081(3) -0.009(3) -0.001(3) 0.006(3)
N3 0.141(8) 0.131(8) 0.058(4) -0.005(4) -0.001(4) 0.013(7)
O4' 0.071(4) 0.046(4) 0.061(4) -0.011(3) 0.007(3) 0.003(3)
O5' 0.061(4) 0.047(4) 0.054(4) -0.008(3) 0.015(3) -0.006(3)
N3' 0.091(6) 0.078(9) 0.041(5) -0.036(6) 0.017(4) -0.007(6)

loop_
_atom_type_symbol
_atom_type_description
_atom_type_scat_dispersion_real
_atom_type_scat_dispersion_imag
_atom_type_scat_source
C C 0.0181 0.0091 'International Tables Vol C Tables 4.2.6.8 and 6.1.1.4'
H H 0.0000 0.0000 'International Tables Vol C Tables 4.2.6.8 and 6.1.1.4'
N N 0.0311 0.0180 'International Tables Vol C Tables 4.2.6.8 and 6.1.1.4'
O O 0.0492 0.0322 'International Tables Vol C Tables 4.2.6.8 and 6.1.1.4'
Co Co -2.3653 3.6143 'International Tables Vol C Tables 4.2.6.8 and 6.1.1.4'

loop_
_geom_angle_atom_site_label_1
_geom_angle_atom_site_label_2
_geom_angle_atom_site_label_3
_geom_angle
_geom_angle_site_symmetry_1
_geom_angle_site_symmetry_3
_geom_angle_publ_flag
N1 Co1 N3' 90.6(7) . . ?
N1 Co1 N2 86.69(18) . . ?
N3' Co1 N2 93.9(7) . . ?
N1 Co1 O4 88.0(5) . . ?
N2 Co1 O4 94.4(5) . . ?
N1 Co1 O1 94.47(15) . . ?
N3' Co1 O1 89.6(7) . . ?
N2 Co1 O1 176.32(13) . . ?
O4 Co1 O1 89.1(5) . . ?
N1 Co1 O2 178.59(14) . . ?
N3' Co1 O2 90.6(7) . . ?
N2 Co1 O2 92.54(16) . . ?
O4 Co1 O2 93.2(5) . . ?
O1 Co1 O2 86.22(11) . . ?
N1 Co1 O3 89.06(13) . . ?
N3' Co1 O3 178.7(7) . . ?
N2 Co1 O3 87.42(12) . . ?
O4 Co1 O3 176.4(6) . . ?
O1 Co1 O3 89.11(11) . . ?
O2 Co1 O3 89.72(12) . . ?
C1 O1 Co1 126.5(2) . . ?
C16 O2 Co1 126.8(2) . . ?
Co1 O3 H3A 109.7 . . ?
Co1 O3 H3B 134(4) . . ?
H3A O3 H3B 115.8 . . ?
C7 N1 C8 122.0(4) . . ?
C7 N1 Co1 126.7(3) . . ?
C8 N1 Co1 111.3(4) . . ?
C10 N2 C9 122.0(4) . . ?
C10 N2 Co1 127.0(3) . . ?
C9 N2 Co1 110.9(3) . . ?
O1 C1 C2 118.2(3) . . ?
O1 C1 C6 124.3(4) . . ?
C2 C1 C6 117.5(4) . . ?
C3 C2 C1 122.1(4) . . ?
C3 C2 H2 119.0 . . ?
C1 C2 H2 119.0 . . ?
C2 C3 C4 119.9(5) . . ?
C2 C3 H3 120.0 . . ?
C4 C3 H3 120.0 . . ?
C5 C4 C3 119.4(4) . . ?
C5 C4 H4 120.3 . . ?
C3 C4 H4 120.3 . . ?
C4 C5 C6 122.1(5) . . ?
C4 C5 H5 118.9 . . ?
C6 C5 H5 118.9 . . ?
C5 C6 C1 119.0(5) . . ?
C5 C6 C7 119.1(4) . . ?
C1 C6 C7 121.9(4) . . ?
N1 C7 C6 125.7(4) . . ?
N1 C7 H7 117.1 . . ?
C6 C7 H7 117.1 . . ?
C9 C8 N1 108.1(4) . . ?
C9 C8 H8A 110.1 . . ?
N1 C8 H8A 110.1 . . ?
C9 C8 H8AB 110.1 . . ?
N1 C8 H8AB 110.1 . . ?
H8A C8 H8AB 108.4 . . ?
C8 C9 N2 107.6(4) . . ?
C8 C9 H9A 110.2 . . ?
N2 C9 H9A 110.2 . . ?
C8 C9 H9AB 110.2 . . ?
N2 C9 H9AB 110.2 . . ?
H9A C9 H9AB 108.5 . . ?
N2 C10 C11 125.7(4) . . ?
N2 C10 H10 117.2 . . ?
C11 C10 H10 117.2 . . ?
C12 C11 C10 119.0(4) . . ?
C12 C11 C16 118.3(5) . . ?
C10 C11 C16 122.5(4) . . ?
C13 C12 C11 121.9(5) . . ?
C13 C12 H12 119.0 . . ?
C11 C12 H12 119.0 . . ?
C12 C13 C14 119.3(4) . . ?
C12 C13 H13 120.4 . . ?
C14 C13 H13 120.4 . . ?
C15 C14 C13 120.7(5) . . ?
C15 C14 H14 119.7 . . ?
C13 C14 H14 119.7 . . ?
C14 C15 C16 121.2(4) . . ?
C14 C15 H15 119.4 . . ?
C16 C15 H15 119.4 . . ?
O2 C16 C15 119.1(3) . . ?
O2 C16 C11 122.4(4) . . ?
C15 C16 C11 118.5(4) . . ?
N3 O4 Co1 126.9(13) . . ?
O5 N3 O4 123.0(14) . . ?
O4' N3' O5' 120.3(12) . . ?
O4' N3' Co1 118.9(13) . . ?
O5' N3' Co1 119.2(13) . . ?

loop_
_geom_bond_atom_site_label_1
_geom_bond_atom_site_label_2
_geom_bond_distance
_geom_bond_site_symmetry_2
_geom_bond_publ_flag
Co1 N1 1.882(4) . ?
Co1 N3' 1.883(13) . ?
Co1 N2 1.893(4) . ?
Co1 O4 1.893(13) . ?
Co1 O1 1.897(3) . ?
Co1 O2 1.900(3) . ?
Co1 O3 1.989(3) . ?
O1 C1 1.315(5) . ?
O2 C16 1.329(4) . ?
O3 H3A 0.7726 . ?
O3 H3B 0.82(2) . ?
N1 C7 1.274(6) . ?
N1 C8 1.481(6) . ?
N2 C10 1.281(6) . ?
N2 C9 1.480(6) . ?
C1 C2 1.417(6) . ?
C1 C6 1.419(5) . ?
C2 C3 1.368(6) . ?
C2 H2 0.9500 . ?
C3 C4 1.410(8) . ?
C3 H3 0.9500 . ?
C4 C5 1.356(8) . ?
C4 H4 0.9500 . ?
C5 C6 1.413(7) . ?
C5 H5 0.9500 . ?
C6 C7 1.448(7) . ?
C7 H7 0.9500 . ?
C8 C9 1.477(9) . ?
C8 H8A 0.9900 . ?
C8 H8AB 0.9900 . ?
C9 H9A 0.9900 . ?
C9 H9AB 0.9900 . ?
C10 C11 1.418(7) . ?
C10 H10 0.9500 . ?
C11 C12 1.409(7) . ?
C11 C16 1.423(6) . ?
C12 C13 1.365(9) . ?
C12 H12 0.9500 . ?
C13 C14 1.386(8) . ?
C13 H13 0.9500 . ?
C14 C15 1.378(6) . ?
C14 H14 0.9500 . ?
C15 C16 1.395(6) . ?
C15 H15 0.9500 . ?
O4 N3 1.181(16) . ?
O5 N3 1.124(11) . ?
O4' N3' 1.20(3) . ?
O5' N3' 1.26(2) . ?
